data_2205634
loop_
_publ_author_name
'Light, Mark E.'
'Gale, Philip A.'
'Navakhun, Korakot'
'Maynard-Smith, Michael'

_publ_section_title
;4-Aminomethyl-phenylamino-bis-(3,4-dichloro-5-phenylcarbamoyl-1<i>H</i>-pyrrole-2-carboxamide)
 tetrabutylammonium salt
;
_journal_issue 5
_journal_name_full 'Acta Crystallographica Section E'
_journal_page_first o1302
_journal_page_last o1303
_journal_paper_doi 10.1107/S160053680501069X
_journal_volume 61
_journal_year 2005
_chemical_formula_moiety 'C32 H22 Cl4 N6 O4, 2(C16 H36 N)'
_chemical_formula_sum 'C64 H94 Cl4 N8 O4'
_chemical_formula_weight 1181.27
_chemical_name_systematic
;
 ?
;
_space_group_IT_number 2
_symmetry_cell_setting triclinic
_symmetry_space_group_name_Hall '-P 1'
_symmetry_space_group_name_H-M 'P -1'
_atom_sites_solution_hydrogens geom
_atom_sites_solution_primary direct
_atom_sites_solution_secondary difmap
_audit_creation_method SHELXL-97
_cell_angle_alpha 78.293(11)
_cell_angle_beta 88.733(14)
_cell_angle_gamma 80.136(14)
_cell_formula_units_Z 1
_cell_length_a 9.524(2)
_cell_length_b 10.363(3)
_cell_length_c 17.056(4)
_cell_measurement_reflns_used 58835
_cell_measurement_temperature 120(2)
_cell_measurement_theta_max 27.48
_cell_measurement_theta_min 2.91
_cell_volume 1623.9(7)
_computing_cell_refinement
;
DENZO (Otwinowski and Minor, 1997), COLLECT (Hooft, 1998)
;
_computing_data_collection
;
DENZO (Otwinowski and Minor, 1997), COLLECT (Hooft, 1998)
;
_computing_data_reduction
;
DENZO (Otwinowski and Minor, 1997), COLLECT (Hooft, 1998)
;
_computing_molecular_graphics 'CAMERON (Watkin, et al., 1993)'
_computing_publication_material 'WINGX (Farrugia, 1998)'
_computing_structure_refinement 'SHELXL-97 (Sheldrick, 1997)'
_computing_structure_solution 'SHELXS-97 (Sheldrick, 1990)'
_diffrn_ambient_temperature 120(2)
_diffrn_detector_area_resol_mean 9.091
_diffrn_measured_fraction_theta_full 0.893
_diffrn_measured_fraction_theta_max 0.893
_diffrn_measurement_device_type 'Bruker Nonius Kappa CCD Area detector'
_diffrn_measurement_method '\f and \w scans to fill the asymmetric unit'
_diffrn_radiation_monochromator graphite
_diffrn_radiation_type MoK\a
_diffrn_radiation_wavelength 0.71073
_diffrn_reflns_av_R_equivalents 0.1110
_diffrn_reflns_av_sigmaI/netI 0.1686
_diffrn_reflns_limit_h_max 11
_diffrn_reflns_limit_h_min -11
_diffrn_reflns_limit_k_max 12
_diffrn_reflns_limit_k_min -12
_diffrn_reflns_limit_l_max 20
_diffrn_reflns_limit_l_min -20
_diffrn_reflns_number 16494
_diffrn_reflns_theta_full 26.09
_diffrn_reflns_theta_max 26.09
_diffrn_reflns_theta_min 3.13
_diffrn_standards_number 0
_exptl_absorpt_coefficient_mu 0.234
_exptl_absorpt_correction_T_max 0.9836
_exptl_absorpt_correction_T_min 0.7321
_exptl_absorpt_correction_type multi-scan
_exptl_absorpt_process_details 'SORTAV (Blessing, 1997)'
_exptl_crystal_colour Colourless
_exptl_crystal_density_diffrn 1.208
_exptl_crystal_density_method 'not measured'
_exptl_crystal_description Block
_exptl_crystal_F_000 634
_exptl_crystal_size_max 0.20
_exptl_crystal_size_mid 0.10
_exptl_crystal_size_min 0.07
_refine_diff_density_max 0.246
_refine_diff_density_min -0.241
_refine_ls_extinction_method none
_refine_ls_goodness_of_fit_ref 1.042
_refine_ls_hydrogen_treatment constr
_refine_ls_matrix_type full
_refine_ls_number_parameters 361
_refine_ls_number_reflns 5757
_refine_ls_number_restraints 0
_refine_ls_restrained_S_all 1.042
_refine_ls_R_factor_all 0.2189
_refine_ls_R_factor_gt 0.1014
_refine_ls_shift/su_max 0.000
_refine_ls_shift/su_mean 0.000
_refine_ls_structure_factor_coef Fsqd
_refine_ls_weighting_details 'calc w=1/[\s^2^(Fo^2^)+(0.0424P)^2^+2.4189P] where P=(Fo^2^+2Fc^2^)/3'
_refine_ls_weighting_scheme calc
_refine_ls_wR_factor_gt 0.1577
_refine_ls_wR_factor_ref 0.1921
_reflns_number_gt 2777
_reflns_number_total 5757
_reflns_threshold_expression >2sigma(I)
_cod_data_source_file ac6168.cif
_cod_data_source_block I
_cod_depositor_comments
;
The following automatic conversions were performed:
'_symmetry_cell_setting' value 'Triclinic' changed to 'triclinic'
according to '/home/saulius/struct/CIF-dictionaries/cif_core.dic'
dictionary named 'cif_core.dic' version 2.4.1 from 2010-06-29.

Automatic conversion script
Id: cif_fix_enum 1527 2010-12-29 10:47:43Z saulius 

The following automatic conversions were performed:

'_symmetry_cell_setting' value 'Triclinic' changed to 'triclinic'
according to /home/saulius/struct/CIF-dictionaries/cif_core.dic
dictionary named 'cif_core.dic' version 2.4.1 from 2010-06-29.

Automatic conversion script
Id: cif_fix_values 1715 2011-07-08 13:25:40Z adriana 
;
_cod_original_sg_symbol_H-M P-1
_cod_database_code 2205634
_cod_database_fobs_code 2205634

loop_
_symmetry_equiv_pos_as_xyz
'x, y, z'
'-x, -y, -z'

loop_
_atom_site_label
_atom_site_fract_x
_atom_site_fract_y
_atom_site_fract_z
_atom_site_U_iso_or_equiv
_atom_site_adp_type
_atom_site_calc_flag
_atom_site_refinement_flags
_atom_site_occupancy
_atom_site_type_symbol
Cl1 1.03523(16) 0.79277(16) 0.44484(8) 0.0620(5) Uani d . 1 Cl
Cl2 0.75939(16) 1.05446(16) 0.41527(8) 0.0592(5) Uani d . 1 Cl
O1 1.1698(4) 0.6453(4) 0.3030(2) 0.0566(11) Uani d . 1 O
O2 0.5971(4) 1.1745(4) 0.2402(2) 0.0538(11) Uani d . 1 O
N1 1.0803(5) 0.7269(5) 0.1767(3) 0.0487(13) Uani d . 1 N
H91 1.0146 0.7881 0.1488 0.058 Uiso d R 1 H
N2 0.8929(5) 0.9176(5) 0.2225(3) 0.0428(12) Uani d . 1 N
N3 0.7274(5) 1.1256(5) 0.1331(3) 0.0509(13) Uani d . 1 N
H93 0.8143 1.0972 0.1182 0.061 Uiso d R 1 H
C1 1.3027(7) 0.5813(6) 0.1559(3) 0.0487(16) Uani d . 1 C
H1 1.3438 0.5951 0.2031 0.058 Uiso d R 1 H
C2 1.3809(6) 0.5006(6) 0.1103(4) 0.0499(16) Uani d . 1 C
H2 1.4759 0.4599 0.1260 0.060 Uiso d R 1 H
C3 1.3233(7) 0.4776(6) 0.0415(4) 0.0517(16) Uani d . 1 C
H3 1.3772 0.4204 0.0107 0.062 Uiso d R 1 H
C4 1.1854(7) 0.5396(6) 0.0183(3) 0.0500(16) Uani d . 1 C
H4 1.1449 0.5266 -0.0293 0.060 Uiso d R 1 H
C5 1.1074(6) 0.6196(6) 0.0642(4) 0.0510(16) Uani d . 1 C
H5 1.0124 0.6601 0.0483 0.061 Uiso d R 1 H
C6 1.1644(6) 0.6427(6) 0.1337(4) 0.0464(15) Uani d . 1 C
C7 1.0864(6) 0.7269(6) 0.2570(4) 0.0448(15) Uani d . 1 C
C8 0.9809(6) 0.8328(6) 0.2795(3) 0.0392(14) Uani d . 1 C
C9 0.9494(6) 0.8649(6) 0.3541(3) 0.0464(15) Uani d . 1 C
C10 0.8383(6) 0.9723(6) 0.3426(3) 0.0472(16) Uani d . 1 C
C11 0.8045(6) 1.0043(6) 0.2588(3) 0.0433(15) Uani d . 1 C
C12 0.6989(7) 1.1095(6) 0.2119(4) 0.0445(15) Uani d . 1 C
C13 0.6200(6) 1.1883(6) 0.0721(3) 0.0532(16) Uani d . 1 C
H13A 0.6622 1.2501 0.0298 0.064 Uiso d R 1 H
H13B 0.5414 1.2421 0.0964 0.064 Uiso d R 1 H
C14 0.5600(6) 1.0907(6) 0.0344(3) 0.0447(15) Uani d . 1 C
C15 0.5075(6) 1.1251(6) -0.0432(3) 0.0480(15) Uani d . 1 C
H15 0.5137 1.2114 -0.0738 0.058 Uiso d R 1 H
C16 0.5528(6) 0.9608(6) 0.0775(3) 0.0457(15) Uani d . 1 C
H16 0.5903 0.9328 0.1305 0.055 Uiso d R 1 H
N4 0.1867(5) 0.2167(4) 0.3108(3) 0.0469(12) Uani d . 1 N
C17 0.2262(6) 0.0766(6) 0.3622(3) 0.0512(16) Uani d . 1 C
H17A 0.1752 0.0738 0.4135 0.061 Uiso d R 1 H
H17B 0.1920 0.0123 0.3346 0.061 Uiso d R 1 H
C18 0.3849(6) 0.0302(6) 0.3803(4) 0.0601(18) Uani d . 1 C
H18A 0.4115 0.0657 0.4266 0.072 Uiso d R 1 H
H18B 0.4401 0.0665 0.3336 0.072 Uiso d R 1 H
C19 0.4236(7) -0.1235(6) 0.3994(4) 0.0638(18) Uani d . 1 C
H19A 0.5150 -0.1498 0.4297 0.077 Uiso d R 1 H
H19B 0.3494 -0.1605 0.4341 0.077 Uiso d R 1 H
C20 0.4372(7) -0.1837(7) 0.3263(4) 0.083(2) Uani d . 1 C
H20A 0.3461 -0.1609 0.2970 0.125 Uiso d R 1 H
H20B 0.4630 -0.2811 0.3422 0.125 Uiso d R 1 H
H20C 0.5113 -0.1484 0.2919 0.125 Uiso d R 1 H
C21 0.2295(6) 0.2154(5) 0.2238(3) 0.0476(15) Uani d . 1 C
H21A 0.2134 0.3087 0.1932 0.057 Uiso d R 1 H
H21B 0.3329 0.1808 0.2229 0.057 Uiso d R 1 H
C22 0.1520(6) 0.1335(6) 0.1811(3) 0.0567(17) Uani d . 1 C
H22A 0.1787 0.0376 0.2060 0.068 Uiso d R 1 H
H22B 0.0479 0.1595 0.1869 0.068 Uiso d R 1 H
C23 0.1877(6) 0.1538(6) 0.0943(3) 0.0530(16) Uani d . 1 C
H23A 0.2923 0.1317 0.0891 0.064 Uiso d R 1 H
H23B 0.1581 0.2495 0.0696 0.064 Uiso d R 1 H
C24 0.1181(6) 0.0709(6) 0.0483(3) 0.0577(17) Uani d . 1 C
H24A 0.1469 -0.0242 0.0720 0.087 Uiso d R 1 H
H24B 0.1481 0.0880 -0.0077 0.087 Uiso d R 1 H
H24C 0.0143 0.0952 0.0507 0.087 Uiso d R 1 H
C25 0.0263(5) 0.2587(6) 0.3169(3) 0.0482(16) Uani d . 1 C
H25A -0.0213 0.1900 0.3010 0.058 Uiso d R 1 H
H25B 0.0030 0.2599 0.3737 0.058 Uiso d R 1 H
C26 -0.0351(6) 0.3940(6) 0.2662(3) 0.0577(17) Uani d . 1 C
H26A 0.0094 0.4640 0.2828 0.069 Uiso d R 1 H
H26B -0.0122 0.3943 0.2093 0.069 Uiso d R 1 H
C27 -0.1949(6) 0.4260(7) 0.2750(4) 0.0664(19) Uani d . 1 C
H27A -0.2386 0.3553 0.2585 0.080 Uiso d R 1 H
H27B -0.2170 0.4243 0.3321 0.080 Uiso d R 1 H
C28 -0.2616(7) 0.5599(7) 0.2263(4) 0.082(2) Uani d . 1 C
H28A -0.2253 0.6312 0.2454 0.123 Uiso d R 1 H
H28B -0.3653 0.5718 0.2320 0.123 Uiso d R 1 H
H28C -0.2374 0.5638 0.1698 0.123 Uiso d R 1 H
C29 0.2666(6) 0.3149(5) 0.3386(3) 0.0478(16) Uani d . 1 C
H29A 0.3702 0.2818 0.3360 0.057 Uiso d R 1 H
H29B 0.2452 0.4019 0.3006 0.057 Uiso d R 1 H
C30 0.2328(6) 0.3380(6) 0.4224(3) 0.0522(16) Uani d . 1 C
H30A 0.2365 0.2508 0.4598 0.063 Uiso d R 1 H
H30B 0.1350 0.3889 0.4230 0.063 Uiso d R 1 H
C31 0.3377(7) 0.4151(6) 0.4504(3) 0.0605(18) Uani d . 1 C
H31A 0.3415 0.4980 0.4101 0.073 Uiso d R 1 H
H31B 0.4341 0.3600 0.4554 0.073 Uiso d R 1 H
C32 0.2938(7) 0.4511(7) 0.5310(4) 0.079(2) Uani d . 1 C
H32A 0.2018 0.5115 0.5250 0.118 Uiso d R 1 H
H32B 0.3661 0.4953 0.5496 0.118 Uiso d R 1 H
H32C 0.2854 0.3694 0.5702 0.118 Uiso d R 1 H

loop_
_atom_site_aniso_label
_atom_site_aniso_U_11
_atom_site_aniso_U_22
_atom_site_aniso_U_33
_atom_site_aniso_U_12
_atom_site_aniso_U_13
_atom_site_aniso_U_23
Cl1 0.0602(10) 0.0784(12) 0.0446(9) -0.0219(9) -0.0037(8) 0.0032(8)
Cl2 0.0646(11) 0.0723(12) 0.0455(9) -0.0220(9) 0.0084(8) -0.0148(8)
O1 0.056(3) 0.051(3) 0.055(3) -0.001(2) -0.010(2) 0.002(2)
O2 0.047(3) 0.059(3) 0.055(3) -0.010(2) 0.010(2) -0.010(2)
N1 0.047(3) 0.047(3) 0.044(3) 0.006(3) -0.005(2) -0.003(3)
N2 0.041(3) 0.042(3) 0.044(3) -0.012(3) 0.004(2) -0.002(3)
N3 0.045(3) 0.063(4) 0.040(3) -0.013(3) 0.003(2) 0.002(3)
C1 0.051(4) 0.045(4) 0.046(4) -0.011(4) 0.003(3) 0.002(3)
C2 0.042(4) 0.039(4) 0.062(4) -0.011(3) 0.005(3) 0.008(3)
C3 0.062(5) 0.035(4) 0.057(4) -0.016(4) 0.011(3) -0.002(3)
C4 0.051(4) 0.049(4) 0.044(4) -0.008(4) -0.003(3) 0.005(3)
C5 0.041(4) 0.047(4) 0.059(4) 0.000(3) 0.007(3) -0.003(3)
C6 0.046(4) 0.040(4) 0.049(4) -0.005(3) 0.003(3) 0.000(3)
C7 0.041(4) 0.045(4) 0.047(4) -0.012(3) -0.001(3) -0.003(3)
C8 0.036(3) 0.037(4) 0.045(4) -0.010(3) 0.001(3) -0.005(3)
C9 0.049(4) 0.043(4) 0.048(4) -0.016(3) -0.001(3) -0.004(3)
C10 0.060(4) 0.045(4) 0.046(4) -0.030(4) 0.006(3) -0.012(3)
C11 0.043(4) 0.044(4) 0.046(4) -0.018(3) 0.003(3) -0.008(3)
C12 0.046(4) 0.044(4) 0.047(4) -0.019(4) 0.005(3) -0.009(3)
C13 0.057(4) 0.048(4) 0.050(4) -0.008(3) 0.001(3) 0.000(3)
C14 0.043(4) 0.043(4) 0.047(4) -0.006(3) 0.010(3) -0.007(3)
C15 0.059(4) 0.038(4) 0.041(4) -0.010(3) 0.007(3) 0.005(3)
C16 0.043(4) 0.048(4) 0.042(3) -0.005(3) 0.004(3) -0.001(3)
N4 0.049(3) 0.047(3) 0.044(3) -0.023(3) -0.001(2) 0.004(2)
C17 0.061(4) 0.052(4) 0.043(3) -0.028(3) 0.004(3) 0.001(3)
C18 0.056(4) 0.059(5) 0.060(4) -0.015(4) 0.002(3) 0.005(3)
C19 0.066(4) 0.065(5) 0.056(4) -0.017(4) 0.007(3) 0.004(4)
C20 0.092(6) 0.075(5) 0.083(5) -0.016(5) -0.003(4) -0.012(4)
C21 0.049(4) 0.046(4) 0.047(4) -0.015(3) -0.001(3) -0.001(3)
C22 0.061(4) 0.066(4) 0.046(4) -0.030(4) 0.001(3) -0.002(3)
C23 0.048(4) 0.059(4) 0.054(4) -0.017(3) 0.003(3) -0.011(3)
C24 0.062(4) 0.058(4) 0.050(4) -0.013(4) 0.008(3) -0.002(3)
C25 0.042(4) 0.063(4) 0.045(4) -0.025(3) 0.004(3) -0.010(3)
C26 0.046(4) 0.070(5) 0.055(4) -0.016(4) 0.000(3) -0.002(3)
C27 0.053(4) 0.070(5) 0.080(5) -0.012(4) 0.004(4) -0.023(4)
C28 0.049(4) 0.098(6) 0.096(6) -0.001(4) -0.011(4) -0.022(5)
C29 0.047(4) 0.051(4) 0.046(4) -0.023(3) -0.007(3) 0.003(3)
C30 0.058(4) 0.053(4) 0.046(4) -0.023(3) -0.007(3) 0.001(3)
C31 0.071(4) 0.055(4) 0.055(4) -0.022(4) -0.016(3) 0.003(3)
C32 0.082(5) 0.079(5) 0.078(5) -0.017(4) -0.015(4) -0.019(4)

loop_
_atom_type_symbol
_atom_type_description
_atom_type_scat_dispersion_real
_atom_type_scat_dispersion_imag
_atom_type_scat_source
C C 0.0033 0.0016 'International Tables Vol C Tables 4.2.6.8 and 6.1.1.4'
H H 0.0000 0.0000 'International Tables Vol C Tables 4.2.6.8 and 6.1.1.4'
Cl Cl 0.1484 0.1585 'International Tables Vol C Tables 4.2.6.8 and 6.1.1.4'
N N 0.0061 0.0033 'International Tables Vol C Tables 4.2.6.8 and 6.1.1.4'
O O 0.0106 0.0060 'International Tables Vol C Tables 4.2.6.8 and 6.1.1.4'

loop_
_geom_angle_atom_site_label_1
_geom_angle_atom_site_label_2
_geom_angle_atom_site_label_3
_geom_angle_site_symmetry_1
_geom_angle
_geom_angle_publ_flag
C7 N1 C6 . 128.4(5) no
C11 N2 C8 . 108.2(5) no
C12 N3 C13 . 122.2(5) no
C2 C1 C6 . 120.6(6) no
C1 C2 C3 . 121.0(6) no
C2 C3 C4 . 119.0(6) no
C5 C4 C3 . 119.9(6) no
C4 C5 C6 . 121.5(6) no
C1 C6 N1 . 123.4(6) no
C1 C6 C5 . 118.1(6) no
N1 C6 C5 . 118.5(5) no
O1 C7 N1 . 122.6(6) no
O1 C7 C8 . 125.4(6) no
N1 C7 C8 . 112.0(5) no
N2 C8 C9 . 109.8(5) no
N2 C8 C7 . 119.9(5) no
C9 C8 C7 . 130.3(6) no
C10 C9 C8 . 107.1(5) no
C10 C9 Cl1 . 124.9(5) no
C8 C9 Cl1 . 128.0(5) no
C9 C10 C11 . 106.6(5) no
C9 C10 Cl2 . 126.4(5) no
C11 C10 Cl2 . 126.9(5) no
N2 C11 C10 . 108.3(5) no
N2 C11 C12 . 120.5(5) no
C10 C11 C12 . 131.1(6) no
O2 C12 N3 . 124.2(6) no
O2 C12 C11 . 124.8(5) no
N3 C12 C11 . 111.0(5) no
N3 C13 C14 . 113.6(5) no
C15 C14 C16 . 117.5(5) no
C15 C14 C13 . 121.4(5) no
C16 C14 C13 . 121.0(5) no
C16 C15 C14 2_675 122.2(5) no
C15 C16 C14 2_675 120.3(5) no
C25 N4 C29 . 111.0(4) no
C25 N4 C17 . 107.3(4) no
C29 N4 C17 . 111.2(4) no
C25 N4 C21 . 110.8(4) no
C29 N4 C21 . 106.6(4) no
C17 N4 C21 . 110.0(4) no
C18 C17 N4 . 115.1(4) no
C17 C18 C19 . 111.6(5) no
C20 C19 C18 . 113.3(5) no
C22 C21 N4 . 115.8(4) no
C23 C22 C21 . 111.2(4) no
C22 C23 C24 . 114.1(4) no
C26 C25 N4 . 115.2(4) no
C27 C26 C25 . 111.4(5) no
C28 C27 C26 . 113.7(5) no
C30 C29 N4 . 115.4(4) no
C29 C30 C31 . 111.1(4) no
C30 C31 C32 . 110.9(5) no
C7 N1 H91 . 115.7 no
C6 N1 H91 . 115.8 no
C12 N3 H93 . 118.9 no
C13 N3 H93 . 118.8 no
C2 C1 H1 . 119.7 no
C6 C1 H1 . 119.7 no
C1 C2 H2 . 119.5 no
C3 C2 H2 . 119.5 no
C2 C3 H3 . 120.6 no
C5 C4 H4 . 120.0 no
C3 C4 H4 . 120.1 no
C4 C5 H5 . 119.2 no
C6 C5 H5 . 119.3 no
N3 C13 H13A . 108.9 no
C14 C13 H13A . 108.8 no
N3 C13 H13B . 108.8 no
C14 C13 H13B . 108.9 no
H13A C13 H13B . 107.7 no
C16 C15 H15 2_675 118.9 no
C14 C15 H15 . 118.9 no
C15 C16 H16 2_675 119.9 no
C14 C16 H16 . 119.9 no
C18 C17 H17A . 108.5 no
N4 C17 H17A . 108.5 no
C18 C17 H17B . 108.4 no
N4 C17 H17B . 108.5 no
H17A C17 H17B . 107.5 no
C17 C18 H18A . 109.3 no
C19 C18 H18A . 109.3 no
C17 C18 H18B . 109.3 no
C19 C18 H18B . 109.3 no
H18A C18 H18B . 108.0 no
C20 C19 H19A . 108.9 no
C18 C19 H19A . 108.9 no
C20 C19 H19B . 108.9 no
C18 C19 H19B . 108.9 no
H19A C19 H19B . 107.7 no
C19 C20 H20A . 109.5 no
C19 C20 H20B . 109.5 no
H20A C20 H20B . 109.5 no
C19 C20 H20C . 109.5 no
H20A C20 H20C . 109.5 no
H20B C20 H20C . 109.5 no
C22 C21 H21A . 108.3 no
N4 C21 H21A . 108.4 no
C22 C21 H21B . 108.3 no
N4 C21 H21B . 108.3 no
H21A C21 H21B . 107.4 no
C23 C22 H22A . 109.4 no
C21 C22 H22A . 109.4 no
C23 C22 H22B . 109.4 no
C21 C22 H22B . 109.4 no
H22A C22 H22B . 108.0 no
C22 C23 H23A . 108.7 no
C24 C23 H23A . 108.7 no
C22 C23 H23B . 108.7 no
C24 C23 H23B . 108.7 no
H23A C23 H23B . 107.6 no
C23 C24 H24A . 109.5 no
C23 C24 H24B . 109.5 no
H24A C24 H24B . 109.5 no
C23 C24 H24C . 109.5 no
H24A C24 H24C . 109.5 no
H24B C24 H24C . 109.5 no
C26 C25 H25A . 108.4 no
N4 C25 H25A . 108.4 no
C26 C25 H25B . 108.6 no
N4 C25 H25B . 108.5 no
H25A C25 H25B . 107.5 no
C27 C26 H26A . 109.3 no
C25 C26 H26A . 109.2 no
C27 C26 H26B . 109.4 no
C25 C26 H26B . 109.4 no
H26A C26 H26B . 108.0 no
C28 C27 H27A . 108.9 no
C26 C27 H27A . 108.8 no
C28 C27 H27B . 108.8 no
C26 C27 H27B . 108.9 no
H27A C27 H27B . 107.7 no
C27 C28 H28A . 109.5 no
C27 C28 H28B . 109.4 no
H28A C28 H28B . 109.5 no
C27 C28 H28C . 109.4 no
H28A C28 H28C . 109.5 no
H28B C28 H28C . 109.5 no
C30 C29 H29A . 108.4 no
N4 C29 H29A . 108.4 no
C30 C29 H29B . 108.5 no
N4 C29 H29B . 108.4 no
H29A C29 H29B . 107.5 no
C29 C30 H30A . 109.5 no
C31 C30 H30A . 109.5 no
C29 C30 H30B . 109.4 no
C31 C30 H30B . 109.3 no
H30A C30 H30B . 108.0 no
C30 C31 H31A . 109.6 no
C32 C31 H31A . 109.4 no
C30 C31 H31B . 109.4 no
C32 C31 H31B . 109.5 no
H31A C31 H31B . 108.1 no
C31 C32 H32A . 109.5 no
C31 C32 H32B . 109.5 no
H32A C32 H32B . 109.5 no
C31 C32 H32C . 109.4 no
H32A C32 H32C . 109.5 no
H32B C32 H32C . 109.5 no

loop_
_geom_bond_atom_site_label_1
_geom_bond_atom_site_label_2
_geom_bond_site_symmetry_2
_geom_bond_distance
_geom_bond_publ_flag
Cl1 C9 . 1.732(6) no
Cl2 C10 . 1.730(6) no
O1 C7 . 1.220(6) no
O2 C12 . 1.231(6) no
N1 C7 . 1.373(7) no
N1 C6 . 1.391(7) no
N2 C11 . 1.358(7) no
N2 C8 . 1.362(6) no
N3 C12 . 1.348(7) no
N3 C13 . 1.447(6) no
C1 C2 . 1.373(8) no
C1 C6 . 1.386(7) no
C2 C3 . 1.385(8) no
C3 C4 . 1.387(7) no
C4 C5 . 1.371(7) no
C5 C6 . 1.394(8) no
C7 C8 . 1.462(8) no
C8 C9 . 1.393(7) no
C9 C10 . 1.384(7) no
C10 C11 . 1.431(7) no
C11 C12 . 1.465(8) no
C13 C14 . 1.498(7) no
C14 C15 . 1.381(7) no
C14 C16 . 1.408(7) no
C15 C16 2_675 1.366(7) no
C16 C15 2_675 1.366(7) no
N4 C25 . 1.522(7) no
N4 C29 . 1.523(6) no
N4 C17 . 1.526(6) no
N4 C21 . 1.533(6) no
C17 C18 . 1.524(7) no
C18 C19 . 1.540(8) no
C19 C20 . 1.497(8) no
C21 C22 . 1.512(7) no
C22 C23 . 1.492(7) no
C23 C24 . 1.511(7) no
C25 C26 . 1.519(7) no
C26 C27 . 1.512(7) no
C27 C28 . 1.508(8) no
C29 C30 . 1.516(7) no
C30 C31 . 1.521(7) no
C31 C32 . 1.528(8) no
N1 H91 . 0.8800 no
N3 H93 . 0.8801 no
C1 H1 . 0.9500 no
C2 H2 . 0.9500 no
C3 H3 . 0.9500 no
C4 H4 . 0.9500 no
C5 H5 . 0.9500 no
C13 H13A . 0.9901 no
C13 H13B . 0.9900 no
C15 H15 . 0.9499 no
C16 H16 . 0.9499 no
C17 H17A . 0.9899 no
C17 H17B . 0.9900 no
C18 H18A . 0.9901 no
C18 H18B . 0.9900 no
C19 H19A . 0.9900 no
C19 H19B . 0.9900 no
C20 H20A . 0.9800 no
C20 H20B . 0.9799 no
C20 H20C . 0.9800 no
C21 H21A . 0.9899 no
C21 H21B . 0.9900 no
C22 H22A . 0.9900 no
C22 H22B . 0.9900 no
C23 H23A . 0.9900 no
C23 H23B . 0.9899 no
C24 H24A . 0.9800 no
C24 H24B . 0.9799 no
C24 H24C . 0.9801 no
C25 H25A . 0.9900 no
C25 H25B . 0.9900 no
C26 H26A . 0.9900 no
C26 H26B . 0.9901 no
C27 H27A . 0.9900 no
C27 H27B . 0.9900 no
C28 H28A . 0.9800 no
C28 H28B . 0.9800 no
C28 H28C . 0.9800 no
C29 H29A . 0.9900 no
C29 H29B . 0.9900 no
C30 H30A . 0.9900 no
C30 H30B . 0.9900 no
C31 H31A . 0.9899 no
C31 H31B . 0.9899 no
C32 H32A . 0.9800 no
C32 H32B . 0.9800 no
C32 H32C . 0.9799 no
